data_7061514
loop_
_publ_author_name
'Kumari, Annu'
'Dehaen, Wim'
'Chopra, Deepak'
'Dey, Swapan'

_publ_section_title
;
 Imidazopyridine--fluoride interaction: solvent-switched AIE effects via
 S&#x22EF;O conformational locking
;
_journal_issue 22
_journal_name_full 'New Journal of Chemistry'
_journal_page_first 10628
_journal_page_last 10636
_journal_paper_doi 10.1039/D2NJ00561A
_journal_volume 46
_journal_year 2022
_chemical_formula_sum 'C31 H48 Cl N5 O3 S'
_chemical_formula_weight 606.25
_space_group_crystal_system monoclinic
_space_group_IT_number 13
_space_group_name_Hall '-P 2yc'
_space_group_name_H-M_alt 'P 1 2/c 1'
_atom_sites_solution_hydrogens mixed
_atom_sites_solution_primary direct
_audit_creation_method SHELXL-2018/3
_audit_update_record
;
2021-10-21 deposited with the CCDC.	2022-04-22 downloaded from the CCDC.
;
_cell_angle_alpha 90
_cell_angle_beta 98.319(4)
_cell_angle_gamma 90
_cell_formula_units_Z 4
_cell_length_a 23.0412(9)
_cell_length_b 9.3628(4)
_cell_length_c 15.7390(7)
_cell_measurement_reflns_used 991
_cell_measurement_temperature 292(2)
_cell_measurement_theta_max 26.1
_cell_measurement_theta_min 1.6
_cell_volume 3359.7(2)
_computing_structure_refinement 'SHELXL-2018/3 (Sheldrick, 2018)'
_computing_structure_solution 'SHELXT 2014/5 (Sheldrick, 2014)'
_diffrn_ambient_temperature 292(2)
_diffrn_measured_fraction_theta_full 0.995
_diffrn_measured_fraction_theta_max 0.881
_diffrn_measurement_device_type 'Bruker Smart Apex'
_diffrn_measurement_method '\f and \w scans'
_diffrn_radiation_type MoK\a
_diffrn_radiation_wavelength 0.71073
_diffrn_reflns_av_R_equivalents 0.0824
_diffrn_reflns_av_unetI/netI 0.0530
_diffrn_reflns_Laue_measured_fraction_full 0.995
_diffrn_reflns_Laue_measured_fraction_max 0.881
_diffrn_reflns_limit_h_max 30
_diffrn_reflns_limit_h_min -30
_diffrn_reflns_limit_k_max 12
_diffrn_reflns_limit_k_min -10
_diffrn_reflns_limit_l_max 21
_diffrn_reflns_limit_l_min -20
_diffrn_reflns_number 39938
_diffrn_reflns_point_group_measured_fraction_full 0.995
_diffrn_reflns_point_group_measured_fraction_max 0.881
_diffrn_reflns_theta_full 25.242
_diffrn_reflns_theta_max 28.901
_diffrn_reflns_theta_min 2.538
_exptl_absorpt_coefficient_mu 0.213
_exptl_absorpt_correction_type none
_exptl_crystal_colour colorless
_exptl_crystal_density_diffrn 1.199
_exptl_crystal_description plate
_exptl_crystal_F_000 1304
_exptl_crystal_size_max 0.056
_exptl_crystal_size_mid 0.045
_exptl_crystal_size_min 0.033
_refine_diff_density_max 0.239
_refine_diff_density_min -0.292
_refine_diff_density_rms 0.052
_refine_ls_extinction_method none
_refine_ls_goodness_of_fit_ref 1.012
_refine_ls_hydrogen_treatment mixed
_refine_ls_matrix_type full
_refine_ls_number_parameters 390
_refine_ls_number_reflns 7806
_refine_ls_number_restraints 0
_refine_ls_restrained_S_all 1.012
_refine_ls_R_factor_all 0.0925
_refine_ls_R_factor_gt 0.0560
_refine_ls_shift/su_max 0.001
_refine_ls_shift/su_mean 0.000
_refine_ls_structure_factor_coef Fsqd
_refine_ls_weighting_details 'w=1/[\s^2^(Fo^2^)+(0.0675P)^2^+0.6784P] where P=(Fo^2^+2Fc^2^)/3'
_refine_ls_weighting_scheme calc
_refine_ls_wR_factor_gt 0.1362
_refine_ls_wR_factor_ref 0.1523
_reflns_Friedel_coverage 0.000
_reflns_number_gt 5085
_reflns_number_total 7806
_reflns_threshold_expression 'I > 2\s(I)'
_cod_data_source_file d2nj00561a2.cif
_cod_data_source_block C1S
_cod_depositor_comments 'Adding full bibliography for 7061511--7061514.cif.'
_cod_original_cell_volume 3359.6(2)
_cod_original_sg_symbol_H-M 'P 2/c'
_cod_database_code 7061514
_shelx_shelxl_version_number 2018/3
_shelx_space_group_comment
;
The symmetry employed for this shelxl refinement is uniquely defined
by the following loop, which should always be used as a source of
symmetry information in preference to the above space-group names.
They are only intended as comments.
;
_shelx_estimated_absorpt_t_min 0.988
_shelx_estimated_absorpt_t_max 0.993

loop_
_space_group_symop_operation_xyz
'x, y, z'
'-x, y, -z+1/2'
'-x, -y, -z'
'x, -y, z-1/2'

loop_
_atom_site_label
_atom_site_type_symbol
_atom_site_fract_x
_atom_site_fract_y
_atom_site_fract_z
_atom_site_U_iso_or_equiv
_atom_site_adp_type
_atom_site_occupancy
_atom_site_site_symmetry_order
_atom_site_calc_flag
_atom_site_refinement_flags_posn
_atom_site_refinement_flags_adp
_atom_site_refinement_flags_occupancy
_atom_site_disorder_assembly
_atom_site_disorder_group
S1 S 0.84454(2) 1.07569(6) 0.65133(4) 0.06487(17) Uani 1 1 d . . . . .
Cl1 Cl 0.47997(3) 1.10444(9) 0.62431(6) 0.1077(3) Uani 1 1 d . . . . .
O1 O 0.76028(6) 0.89485(14) 0.65537(9) 0.0616(4) Uani 1 1 d . . . . .
N5 N 0.78519(6) 0.35810(14) 0.36122(8) 0.0435(3) Uani 1 1 d . . . . .
N2 N 0.72575(6) 1.12730(16) 0.64378(9) 0.0500(4) Uani 1 1 d . . . . .
N1 N 0.78960(7) 1.32082(16) 0.64467(9) 0.0525(4) Uani 1 1 d . . . . .
N4 N 0.56369(7) 0.91808(18) 0.61528(10) 0.0608(4) Uani 1 1 d . . . . .
N3 N 0.64618(8) 0.79344(17) 0.61387(11) 0.0627(4) Uani 1 1 d . . . . .
C24 C 0.76111(8) 0.24394(18) 0.41513(10) 0.0471(4) Uani 1 1 d . . . . .
H24A H 0.792424 0.212886 0.459177 0.056 Uiso 1 1 calc R U . . .
H24B H 0.730861 0.286554 0.443871 0.056 Uiso 1 1 calc R U . . .
C7 C 0.77989(8) 1.18249(19) 0.64739(10) 0.0479(4) Uani 1 1 d . . . . .
C8 C 0.72023(8) 0.98393(19) 0.64529(10) 0.0491(4) Uani 1 1 d . . . . .
C25 C 0.73565(9) 0.11396(19) 0.36621(11) 0.0528(4) Uani 1 1 d . . . . .
H25A H 0.765121 0.071138 0.336035 0.063 Uiso 1 1 calc R U . . .
H25B H 0.702788 0.142485 0.323963 0.063 Uiso 1 1 calc R U . . .
C19 C 0.80610(8) 0.48037(18) 0.42126(11) 0.0499(4) Uani 1 1 d . . . . .
H19A H 0.772980 0.514997 0.446990 0.060 Uiso 1 1 calc R U . . .
H19B H 0.834695 0.443182 0.467237 0.060 Uiso 1 1 calc R U . . .
C20 C 0.73843(7) 0.40846(19) 0.29017(10) 0.0479(4) Uani 1 1 d . . . . .
H20A H 0.728892 0.330437 0.250025 0.058 Uiso 1 1 calc R U . . .
H20B H 0.754538 0.485285 0.259440 0.058 Uiso 1 1 calc R U . . .
C9 C 0.65882(8) 0.9339(2) 0.63198(11) 0.0515(4) Uani 1 1 d . . . . .
C4 C 0.84825(9) 1.3499(2) 0.64463(11) 0.0550(5) Uani 1 1 d . . . . .
C28 C 0.83566(8) 0.29994(19) 0.31924(11) 0.0500(4) Uani 1 1 d . . . . .
H28A H 0.821125 0.221226 0.282071 0.060 Uiso 1 1 calc R U . . .
H28B H 0.848528 0.374160 0.283217 0.060 Uiso 1 1 calc R U . . .
C21 C 0.68236(9) 0.4605(2) 0.31928(13) 0.0600(5) Uani 1 1 d . . . . .
H21A H 0.660603 0.379622 0.336763 0.072 Uiso 1 1 calc R U . . .
H21B H 0.691821 0.522981 0.368519 0.072 Uiso 1 1 calc R U . . .
C10 C 0.60926(8) 1.0123(2) 0.63338(12) 0.0577(5) Uani 1 1 d . . . . .
H10 H 0.606837 1.109594 0.644343 0.069 Uiso 1 1 calc R U . . .
C26 C 0.71528(9) 0.0056(2) 0.42681(12) 0.0596(5) Uani 1 1 d . . . . .
H26A H 0.748331 -0.022526 0.468844 0.071 Uiso 1 1 calc R U . . .
H26B H 0.686247 0.049467 0.457370 0.071 Uiso 1 1 calc R U . . .
C5 C 0.87211(10) 1.4854(2) 0.64046(12) 0.0668(5) Uani 1 1 d . . . . .
H5 H 0.848241 1.565814 0.638179 0.080 Uiso 1 1 calc R U . . .
C29 C 0.88822(8) 0.2484(2) 0.38021(14) 0.0629(5) Uani 1 1 d . . . . .
H29A H 0.902283 0.324999 0.419331 0.075 Uiso 1 1 calc R U . . .
H29B H 0.876525 0.169609 0.413995 0.075 Uiso 1 1 calc R U . . .
C18 C 0.83314(9) 0.6052(2) 0.38113(13) 0.0616(5) Uani 1 1 d . . . . .
H18A H 0.804763 0.645756 0.336048 0.074 Uiso 1 1 calc R U . . .
H18B H 0.866645 0.572845 0.355480 0.074 Uiso 1 1 calc R U . . .
C15 C 0.58855(10) 0.7846(2) 0.60283(13) 0.0648(5) Uani 1 1 d . . . . .
C3 C 0.88516(9) 1.2309(2) 0.64760(14) 0.0670(5) Uani 1 1 d . . . . .
C22 C 0.64506(9) 0.5399(2) 0.24848(14) 0.0692(6) Uani 1 1 d . . . . .
H22A H 0.639596 0.480803 0.197318 0.083 Uiso 1 1 calc R U . . .
H22B H 0.665477 0.625910 0.235364 0.083 Uiso 1 1 calc R U . . .
C30 C 0.93717(9) 0.2001(3) 0.33285(17) 0.0783(6) Uani 1 1 d . . . . .
H30A H 0.922760 0.124743 0.293055 0.094 Uiso 1 1 calc R U . . .
H30B H 0.949039 0.279455 0.299630 0.094 Uiso 1 1 calc R U . . .
C17 C 0.85253(11) 0.7181(2) 0.44780(15) 0.0783(6) Uani 1 1 d . . . . .
H17A H 0.819020 0.747171 0.474508 0.094 Uiso 1 1 calc R U . . .
H17B H 0.881303 0.676876 0.492093 0.094 Uiso 1 1 calc R U . . .
C11 C 0.50383(10) 0.9360(3) 0.60678(15) 0.0758(6) Uani 1 1 d . . . . .
C27 C 0.68907(11) -0.1258(2) 0.38063(16) 0.0790(7) Uani 1 1 d . . . . .
H27A H 0.655399 -0.099061 0.340500 0.118 Uiso 1 1 calc R U . . .
H27B H 0.677469 -0.191989 0.421614 0.118 Uiso 1 1 calc R U . . .
H27C H 0.717669 -0.169863 0.350399 0.118 Uiso 1 1 calc R U . . .
C6 C 0.93124(12) 1.4994(3) 0.63974(16) 0.0899(8) Uani 1 1 d . . . . .
H6 H 0.947404 1.590049 0.637349 0.108 Uiso 1 1 calc R U . . .
C23 C 0.58595(11) 0.5801(3) 0.27103(19) 0.0949(8) Uani 1 1 d . . . . .
H23A H 0.565815 0.639880 0.226682 0.142 Uiso 1 1 calc R U . . .
H23B H 0.590963 0.630991 0.324561 0.142 Uiso 1 1 calc R U . . .
H23C H 0.563360 0.495272 0.276243 0.142 Uiso 1 1 calc R U . . .
C14 C 0.55069(11) 0.6681(3) 0.58027(18) 0.0874(7) Uani 1 1 d . . . . .
H14 H 0.565847 0.578132 0.571387 0.105 Uiso 1 1 calc R U . . .
C12 C 0.46824(11) 0.8235(3) 0.58556(19) 0.0944(8) Uani 1 1 d . . . . .
H12 H 0.427768 0.834758 0.580038 0.113 Uiso 1 1 calc R U . . .
C2 C 0.94460(11) 1.2473(3) 0.6462(2) 0.1033(9) Uani 1 1 d . . . . .
H2A H 0.968932 1.167825 0.647746 0.124 Uiso 1 1 calc R U . . .
C31 C 0.98982(11) 0.1462(3) 0.3922(2) 0.1030(9) Uani 1 1 d . . . . .
H31A H 1.020937 0.125339 0.359675 0.155 Uiso 1 1 calc R U . . .
H31B H 0.979436 0.061062 0.420491 0.155 Uiso 1 1 calc R U . . .
H31C H 1.002606 0.217978 0.434399 0.155 Uiso 1 1 calc R U . . .
C13 C 0.49237(13) 0.6887(3) 0.5718(2) 0.1009(9) Uani 1 1 d . . . . .
H13 H 0.467361 0.612124 0.556389 0.121 Uiso 1 1 calc R U . . .
C1 C 0.96717(13) 1.3812(4) 0.6425(2) 0.1118(10) Uani 1 1 d . . . . .
H1 H 1.007178 1.393046 0.641872 0.134 Uiso 1 1 calc R U . . .
C16 C 0.87842(13) 0.8468(3) 0.4122(2) 0.0993(9) Uani 1 1 d . . . . .
H16A H 0.850060 0.889115 0.368717 0.149 Uiso 1 1 calc R U . . .
H16B H 0.912505 0.819625 0.387439 0.149 Uiso 1 1 calc R U . . .
H16C H 0.889361 0.914745 0.457338 0.149 Uiso 1 1 calc R U . . .
O2 O 0.64258(8) 0.3145(3) 0.53170(13) 0.0857(5) Uani 1 1 d . . . . .
H100 H 0.6657(14) 0.272(3) 0.568(2) 0.107(11) Uiso 1 1 d . . . . .
H101 H 0.6620(11) 0.388(3) 0.5395(15) 0.073(8) Uiso 1 1 d . . . . .
O3 O 0.71418(9) 0.5620(2) 0.55413(11) 0.0766(5) Uani 1 1 d . . . . .
H102 H 0.7010(11) 0.642(3) 0.5701(17) 0.086(8) Uiso 1 1 d . . . . .
H103 H 0.7367(16) 0.528(4) 0.593(2) 0.129(14) Uiso 1 1 d . . . . .

loop_
_atom_site_aniso_label
_atom_site_aniso_U_11
_atom_site_aniso_U_22
_atom_site_aniso_U_33
_atom_site_aniso_U_23
_atom_site_aniso_U_13
_atom_site_aniso_U_12
S1 0.0570(3) 0.0594(3) 0.0755(4) 0.0038(2) 0.0002(2) 0.0068(2)
Cl1 0.0726(4) 0.1143(6) 0.1370(7) -0.0196(5) 0.0183(4) 0.0204(4)
O1 0.0651(8) 0.0530(8) 0.0666(9) 0.0136(6) 0.0085(6) 0.0090(7)
N5 0.0519(8) 0.0440(8) 0.0352(7) -0.0019(6) 0.0079(6) -0.0049(6)
N2 0.0559(9) 0.0492(9) 0.0451(8) 0.0001(6) 0.0078(6) 0.0016(7)
N1 0.0661(10) 0.0484(9) 0.0434(8) -0.0039(6) 0.0094(7) -0.0010(7)
N4 0.0579(9) 0.0635(10) 0.0595(10) 0.0054(8) 0.0030(7) -0.0013(8)
N3 0.0673(10) 0.0502(10) 0.0678(11) 0.0051(8) 0.0001(8) 0.0006(8)
C24 0.0567(10) 0.0482(10) 0.0374(8) 0.0020(7) 0.0107(7) -0.0051(8)
C7 0.0592(10) 0.0524(11) 0.0317(8) -0.0011(7) 0.0050(7) 0.0070(8)
C8 0.0603(10) 0.0519(11) 0.0349(8) 0.0052(7) 0.0068(7) 0.0040(9)
C25 0.0636(11) 0.0500(10) 0.0458(10) -0.0004(8) 0.0112(8) -0.0075(9)
C19 0.0597(10) 0.0471(10) 0.0421(9) -0.0070(7) 0.0044(8) -0.0063(8)
C20 0.0551(10) 0.0506(10) 0.0375(9) 0.0013(7) 0.0047(7) -0.0056(8)
C9 0.0621(11) 0.0485(10) 0.0436(9) 0.0057(8) 0.0065(8) 0.0024(9)
C4 0.0677(12) 0.0617(12) 0.0347(9) -0.0055(8) 0.0039(8) -0.0090(10)
C28 0.0549(10) 0.0504(10) 0.0470(9) -0.0049(8) 0.0150(8) -0.0055(8)
C21 0.0602(11) 0.0637(12) 0.0563(11) 0.0050(9) 0.0094(9) 0.0018(9)
C10 0.0644(12) 0.0542(11) 0.0550(11) -0.0011(9) 0.0096(9) -0.0019(10)
C26 0.0754(12) 0.0524(11) 0.0526(11) 0.0022(9) 0.0149(9) -0.0084(10)
C5 0.0847(15) 0.0659(13) 0.0485(11) -0.0071(9) 0.0053(10) -0.0160(11)
C29 0.0592(11) 0.0588(12) 0.0711(13) 0.0028(10) 0.0110(9) 0.0023(9)
C18 0.0709(12) 0.0516(11) 0.0621(12) -0.0024(9) 0.0091(10) -0.0120(9)
C15 0.0710(13) 0.0544(12) 0.0649(13) 0.0087(9) -0.0038(10) -0.0019(10)
C3 0.0600(12) 0.0724(14) 0.0658(13) -0.0028(10) -0.0003(9) -0.0043(10)
C22 0.0643(12) 0.0698(14) 0.0705(13) 0.0024(11) -0.0002(10) 0.0043(10)
C30 0.0600(12) 0.0775(15) 0.0999(18) -0.0031(13) 0.0200(12) -0.0036(11)
C17 0.0975(17) 0.0562(13) 0.0760(15) 0.0008(11) -0.0047(12) -0.0195(12)
C11 0.0620(13) 0.0869(16) 0.0778(15) 0.0044(12) 0.0076(11) 0.0019(12)
C27 0.0983(17) 0.0594(13) 0.0808(15) 0.0018(11) 0.0176(13) -0.0229(12)
C6 0.0916(18) 0.0923(19) 0.0832(17) -0.0052(14) 0.0038(14) -0.0378(16)
C23 0.0694(15) 0.0957(19) 0.117(2) -0.0020(16) 0.0038(14) 0.0184(13)
C14 0.0813(16) 0.0671(15) 0.1054(19) 0.0053(13) -0.0151(14) -0.0113(12)
C12 0.0625(14) 0.113(2) 0.104(2) 0.0028(17) -0.0008(13) -0.0095(15)
C2 0.0605(14) 0.098(2) 0.148(3) -0.0019(18) 0.0054(15) -0.0036(14)
C31 0.0629(14) 0.0857(18) 0.162(3) 0.0315(18) 0.0208(16) 0.0043(13)
C13 0.0850(18) 0.089(2) 0.119(2) 0.0089(17) -0.0165(16) -0.0258(16)
C1 0.0660(16) 0.117(3) 0.149(3) -0.001(2) 0.0037(16) -0.0258(18)
C16 0.109(2) 0.0646(15) 0.120(2) 0.0049(15) 0.0022(17) -0.0285(14)
O2 0.0783(11) 0.0786(13) 0.0956(14) 0.0020(10) -0.0035(10) -0.0003(11)
O3 0.0897(12) 0.0794(12) 0.0635(10) -0.0013(9) 0.0203(9) 0.0157(9)

loop_
_atom_type_symbol
_atom_type_description
_atom_type_scat_dispersion_real
_atom_type_scat_dispersion_imag
_atom_type_scat_source
C C 0.0033 0.0016 'International Tables Vol C Tables 4.2.6.8 and 6.1.1.4'
H H 0.0000 0.0000 'International Tables Vol C Tables 4.2.6.8 and 6.1.1.4'
Cl Cl 0.1484 0.1585 'International Tables Vol C Tables 4.2.6.8 and 6.1.1.4'
N N 0.0061 0.0033 'International Tables Vol C Tables 4.2.6.8 and 6.1.1.4'
O O 0.0106 0.0060 'International Tables Vol C Tables 4.2.6.8 and 6.1.1.4'
S S 0.1246 0.1234 'International Tables Vol C Tables 4.2.6.8 and 6.1.1.4'

loop_
_geom_angle_atom_site_label_1
_geom_angle_atom_site_label_2
_geom_angle_atom_site_label_3
_geom_angle
_geom_angle_site_symmetry_1
_geom_angle_site_symmetry_3
_geom_angle_publ_flag
C3 S1 C7 88.93(10) . . ?
C20 N5 C19 110.70(13) . . ?
C20 N5 C24 110.74(13) . . ?
C19 N5 C24 106.96(12) . . ?
C20 N5 C28 107.37(12) . . ?
C19 N5 C28 110.31(13) . . ?
C24 N5 C28 110.81(13) . . ?
C7 N2 C8 118.11(15) . . ?
C7 N1 C4 111.44(16) . . ?
C10 N4 C11 131.97(19) . . ?
C10 N4 C15 106.70(16) . . ?
C11 N4 C15 121.31(18) . . ?
C15 N3 C9 105.54(17) . . ?
C25 C24 N5 115.34(13) . . ?
C25 C24 H24A 108.4 . . ?
N5 C24 H24A 108.4 . . ?
C25 C24 H24B 108.4 . . ?
N5 C24 H24B 108.4 . . ?
H24A C24 H24B 107.5 . . ?
N1 C7 N2 122.55(16) . . ?
N1 C7 S1 114.01(14) . . ?
N2 C7 S1 123.38(14) . . ?
O1 C8 N2 127.07(17) . . ?
O1 C8 C9 119.07(16) . . ?
N2 C8 C9 113.85(16) . . ?
C24 C25 C26 110.59(15) . . ?
C24 C25 H25A 109.5 . . ?
C26 C25 H25A 109.5 . . ?
C24 C25 H25B 109.5 . . ?
C26 C25 H25B 109.5 . . ?
H25A C25 H25B 108.1 . . ?
C18 C19 N5 115.96(14) . . ?
C18 C19 H19A 108.3 . . ?
N5 C19 H19A 108.3 . . ?
C18 C19 H19B 108.3 . . ?
N5 C19 H19B 108.3 . . ?
H19A C19 H19B 107.4 . . ?
N5 C20 C21 115.14(14) . . ?
N5 C20 H20A 108.5 . . ?
C21 C20 H20A 108.5 . . ?
N5 C20 H20B 108.5 . . ?
C21 C20 H20B 108.5 . . ?
H20A C20 H20B 107.5 . . ?
C10 C9 N3 111.63(17) . . ?
C10 C9 C8 127.99(17) . . ?
N3 C9 C8 120.36(17) . . ?
N1 C4 C5 125.13(19) . . ?
N1 C4 C3 115.72(17) . . ?
C5 C4 C3 119.13(19) . . ?
C29 C28 N5 115.59(15) . . ?
C29 C28 H28A 108.4 . . ?
N5 C28 H28A 108.4 . . ?
C29 C28 H28B 108.4 . . ?
N5 C28 H28B 108.4 . . ?
H28A C28 H28B 107.4 . . ?
C22 C21 C20 110.91(16) . . ?
C22 C21 H21A 109.5 . . ?
C20 C21 H21A 109.5 . . ?
C22 C21 H21B 109.5 . . ?
C20 C21 H21B 109.5 . . ?
H21A C21 H21B 108.0 . . ?
C9 C10 N4 105.58(17) . . ?
C9 C10 H10 127.2 . . ?
N4 C10 H10 127.2 . . ?
C27 C26 C25 112.45(17) . . ?
C27 C26 H26A 109.1 . . ?
C25 C26 H26A 109.1 . . ?
C27 C26 H26B 109.1 . . ?
C25 C26 H26B 109.1 . . ?
H26A C26 H26B 107.8 . . ?
C6 C5 C4 119.3(2) . . ?
C6 C5 H5 120.4 . . ?
C4 C5 H5 120.4 . . ?
C30 C29 C28 111.70(18) . . ?
C30 C29 H29A 109.3 . . ?
C28 C29 H29A 109.3 . . ?
C30 C29 H29B 109.3 . . ?
C28 C29 H29B 109.3 . . ?
H29A C29 H29B 107.9 . . ?
C19 C18 C17 110.52(17) . . ?
C19 C18 H18A 109.5 . . ?
C17 C18 H18A 109.5 . . ?
C19 C18 H18B 109.5 . . ?
C17 C18 H18B 109.5 . . ?
H18A C18 H18B 108.1 . . ?
N3 C15 N4 110.54(17) . . ?
N3 C15 C14 131.1(2) . . ?
N4 C15 C14 118.4(2) . . ?
C2 C3 C4 120.7(2) . . ?
C2 C3 S1 129.4(2) . . ?
C4 C3 S1 109.90(15) . . ?
C21 C22 C23 112.9(2) . . ?
C21 C22 H22A 109.0 . . ?
C23 C22 H22A 109.0 . . ?
C21 C22 H22B 109.0 . . ?
C23 C22 H22B 109.0 . . ?
H22A C22 H22B 107.8 . . ?
C31 C30 C29 112.7(2) . . ?
C31 C30 H30A 109.1 . . ?
C29 C30 H30A 109.1 . . ?
C31 C30 H30B 109.1 . . ?
C29 C30 H30B 109.1 . . ?
H30A C30 H30B 107.8 . . ?
C16 C17 C18 113.5(2) . . ?
C16 C17 H17A 108.9 . . ?
C18 C17 H17A 108.9 . . ?
C16 C17 H17B 108.9 . . ?
C18 C17 H17B 108.9 . . ?
H17A C17 H17B 107.7 . . ?
C12 C11 N4 119.6(2) . . ?
C12 C11 Cl1 124.4(2) . . ?
N4 C11 Cl1 116.04(18) . . ?
C26 C27 H27A 109.5 . . ?
C26 C27 H27B 109.5 . . ?
H27A C27 H27B 109.5 . . ?
C26 C27 H27C 109.5 . . ?
H27A C27 H27C 109.5 . . ?
H27B C27 H27C 109.5 . . ?
C5 C6 C1 121.1(2) . . ?
C5 C6 H6 119.5 . . ?
C1 C6 H6 119.5 . . ?
C22 C23 H23A 109.5 . . ?
C22 C23 H23B 109.5 . . ?
H23A C23 H23B 109.5 . . ?
C22 C23 H23C 109.5 . . ?
H23A C23 H23C 109.5 . . ?
H23B C23 H23C 109.5 . . ?
C13 C14 C15 119.1(3) . . ?
C13 C14 H14 120.4 . . ?
C15 C14 H14 120.4 . . ?
C11 C12 C13 120.0(2) . . ?
C11 C12 H12 120.0 . . ?
C13 C12 H12 120.0 . . ?
C1 C2 C3 119.3(3) . . ?
C1 C2 H2A 120.4 . . ?
C3 C2 H2A 120.4 . . ?
C30 C31 H31A 109.5 . . ?
C30 C31 H31B 109.5 . . ?
H31A C31 H31B 109.5 . . ?
C30 C31 H31C 109.5 . . ?
H31A C31 H31C 109.5 . . ?
H31B C31 H31C 109.5 . . ?
C14 C13 C12 121.6(3) . . ?
C14 C13 H13 119.2 . . ?
C12 C13 H13 119.2 . . ?
C2 C1 C6 120.6(3) . . ?
C2 C1 H1 119.7 . . ?
C6 C1 H1 119.7 . . ?
C17 C16 H16A 109.5 . . ?
C17 C16 H16B 109.5 . . ?
H16A C16 H16B 109.5 . . ?
C17 C16 H16C 109.5 . . ?
H16A C16 H16C 109.5 . . ?
H16B C16 H16C 109.5 . . ?
H100 O2 H101 91(3) . . ?
H102 O3 H103 110(3) . . ?

loop_
_geom_bond_atom_site_label_1
_geom_bond_atom_site_label_2
_geom_bond_distance
_geom_bond_site_symmetry_2
_geom_bond_publ_flag
S1 C3 1.734(2) . ?
S1 C7 1.7877(18) . ?
Cl1 C11 1.706(3) . ?
O1 C8 1.237(2) . ?
N5 C20 1.512(2) . ?
N5 C19 1.518(2) . ?
N5 C24 1.519(2) . ?
N5 C28 1.519(2) . ?
N2 C7 1.344(2) . ?
N2 C8 1.349(2) . ?
N1 C7 1.316(2) . ?
N1 C4 1.379(2) . ?
N4 C10 1.370(2) . ?
N4 C11 1.377(3) . ?
N4 C15 1.400(3) . ?
N3 C15 1.317(3) . ?
N3 C9 1.368(2) . ?
C24 C25 1.512(2) . ?
C24 H24A 0.9700 . ?
C24 H24B 0.9700 . ?
C8 C9 1.477(3) . ?
C25 C26 1.513(2) . ?
C25 H25A 0.9700 . ?
C25 H25B 0.9700 . ?
C19 C18 1.506(3) . ?
C19 H19A 0.9700 . ?
C19 H19B 0.9700 . ?
C20 C21 1.513(3) . ?
C20 H20A 0.9700 . ?
C20 H20B 0.9700 . ?
C9 C10 1.361(3) . ?
C4 C5 1.388(3) . ?
C4 C3 1.398(3) . ?
C28 C29 1.511(3) . ?
C28 H28A 0.9700 . ?
C28 H28B 0.9700 . ?
C21 C22 1.502(3) . ?
C21 H21A 0.9700 . ?
C21 H21B 0.9700 . ?
C10 H10 0.9300 . ?
C26 C27 1.510(3) . ?
C26 H26A 0.9700 . ?
C26 H26B 0.9700 . ?
C5 C6 1.370(3) . ?
C5 H5 0.9300 . ?
C29 C30 1.508(3) . ?
C29 H29A 0.9700 . ?
C29 H29B 0.9700 . ?
C18 C17 1.511(3) . ?
C18 H18A 0.9700 . ?
C18 H18B 0.9700 . ?
C15 C14 1.410(3) . ?
C3 C2 1.382(3) . ?
C22 C23 1.504(3) . ?
C22 H22A 0.9700 . ?
C22 H22B 0.9700 . ?
C30 C31 1.507(3) . ?
C30 H30A 0.9700 . ?
C30 H30B 0.9700 . ?
C17 C16 1.490(3) . ?
C17 H17A 0.9700 . ?
C17 H17B 0.9700 . ?
C11 C12 1.347(4) . ?
C27 H27A 0.9600 . ?
C27 H27B 0.9600 . ?
C27 H27C 0.9600 . ?
C6 C1 1.379(4) . ?
C6 H6 0.9300 . ?
C23 H23A 0.9600 . ?
C23 H23B 0.9600 . ?
C23 H23C 0.9600 . ?
C14 C13 1.345(4) . ?
C14 H14 0.9300 . ?
C12 C13 1.408(4) . ?
C12 H12 0.9300 . ?
C2 C1 1.361(4) . ?
C2 H2A 0.9300 . ?
C31 H31A 0.9600 . ?
C31 H31B 0.9600 . ?
C31 H31C 0.9600 . ?
C13 H13 0.9300 . ?
C1 H1 0.9300 . ?
C16 H16A 0.9600 . ?
C16 H16B 0.9600 . ?
C16 H16C 0.9600 . ?
O2 H100 0.83(3) . ?
O2 H101 0.82(3) . ?
O3 H102 0.86(3) . ?
O3 H103 0.81(4) . ?

loop_
_geom_torsion_atom_site_label_1
_geom_torsion_atom_site_label_2
_geom_torsion_atom_site_label_3
_geom_torsion_atom_site_label_4
_geom_torsion
_geom_torsion_site_symmetry_1
_geom_torsion_site_symmetry_2
_geom_torsion_site_symmetry_3
_geom_torsion_site_symmetry_4
_geom_torsion_publ_flag
C20 N5 C24 C25 57.05(19) . . . . ?
C19 N5 C24 C25 177.75(15) . . . . ?
C28 N5 C24 C25 -61.98(19) . . . . ?
C4 N1 C7 N2 -176.67(14) . . . . ?
C4 N1 C7 S1 0.63(18) . . . . ?
C8 N2 C7 N1 178.68(15) . . . . ?
C8 N2 C7 S1 1.6(2) . . . . ?
C3 S1 C7 N1 -0.74(14) . . . . ?
C3 S1 C7 N2 176.54(15) . . . . ?
C7 N2 C8 O1 5.2(3) . . . . ?
C7 N2 C8 C9 -173.98(14) . . . . ?
N5 C24 C25 C26 177.81(16) . . . . ?
C20 N5 C19 C18 -60.57(19) . . . . ?
C24 N5 C19 C18 178.71(16) . . . . ?
C28 N5 C19 C18 58.1(2) . . . . ?
C19 N5 C20 C21 -63.81(18) . . . . ?
C24 N5 C20 C21 54.65(19) . . . . ?
C28 N5 C20 C21 175.74(15) . . . . ?
C15 N3 C9 C10 0.8(2) . . . . ?
C15 N3 C9 C8 -177.87(16) . . . . ?
O1 C8 C9 C10 168.56(17) . . . . ?
N2 C8 C9 C10 -12.2(3) . . . . ?
O1 C8 C9 N3 -13.0(2) . . . . ?
N2 C8 C9 N3 166.20(16) . . . . ?
C7 N1 C4 C5 178.72(16) . . . . ?
C7 N1 C4 C3 -0.2(2) . . . . ?
C20 N5 C28 C29 177.97(15) . . . . ?
C19 N5 C28 C29 57.27(19) . . . . ?
C24 N5 C28 C29 -60.98(19) . . . . ?
N5 C20 C21 C22 166.36(16) . . . . ?
N3 C9 C10 N4 -0.2(2) . . . . ?
C8 C9 C10 N4 178.39(16) . . . . ?
C11 N4 C10 C9 -178.9(2) . . . . ?
C15 N4 C10 C9 -0.5(2) . . . . ?
C24 C25 C26 C27 179.57(18) . . . . ?
N1 C4 C5 C6 -179.11(18) . . . . ?
C3 C4 C5 C6 -0.3(3) . . . . ?
N5 C28 C29 C30 -176.94(16) . . . . ?
N5 C19 C18 C17 -179.42(17) . . . . ?
C9 N3 C15 N4 -1.1(2) . . . . ?
C9 N3 C15 C14 177.7(2) . . . . ?
C10 N4 C15 N3 1.1(2) . . . . ?
C11 N4 C15 N3 179.68(18) . . . . ?
C10 N4 C15 C14 -177.9(2) . . . . ?
C11 N4 C15 C14 0.7(3) . . . . ?
N1 C4 C3 C2 178.8(2) . . . . ?
C5 C4 C3 C2 -0.2(3) . . . . ?
N1 C4 C3 S1 -0.4(2) . . . . ?
C5 C4 C3 S1 -179.34(14) . . . . ?
C7 S1 C3 C2 -178.5(3) . . . . ?
C7 S1 C3 C4 0.60(15) . . . . ?
C20 C21 C22 C23 173.81(19) . . . . ?
C28 C29 C30 C31 -179.2(2) . . . . ?
C19 C18 C17 C16 -178.5(2) . . . . ?
C10 N4 C11 C12 177.8(2) . . . . ?
C15 N4 C11 C12 -0.4(3) . . . . ?
C10 N4 C11 Cl1 -2.0(3) . . . . ?
C15 N4 C11 Cl1 179.73(15) . . . . ?
C4 C5 C6 C1 0.4(4) . . . . ?
N3 C15 C14 C13 -178.9(3) . . . . ?
N4 C15 C14 C13 -0.2(4) . . . . ?
N4 C11 C12 C13 -0.4(4) . . . . ?
Cl1 C11 C12 C13 179.5(2) . . . . ?
C4 C3 C2 C1 0.5(4) . . . . ?
S1 C3 C2 C1 179.5(2) . . . . ?
C15 C14 C13 C12 -0.6(5) . . . . ?
C11 C12 C13 C14 0.9(5) . . . . ?
C3 C2 C1 C6 -0.4(5) . . . . ?
C5 C6 C1 C2 -0.1(5) . . . . ?
